data_4516713
loop_
_publ_author_name
'MacNair, Alistair J.'
'Millet, Cl\'ement R. P.'
'Nichol, Gary S.'
'Ironmonger, Alan'
'Thomas, Stephen P.'

_publ_section_title
;
 Markovnikov-Selective, Activator-Free Iron-Catalyzed Vinylarene
 Hydroboration
;
_journal_issue 10
_journal_name_full 'ACS Catalysis'
_journal_page_first 7217
_journal_paper_doi 10.1021/acscatal.6b02281
_journal_volume 6
_journal_year 2016
_chemical_formula_moiety 'C36 H36 Fe N6 O6'
_chemical_formula_sum 'C36 H36 Fe N6 O6'
_chemical_formula_weight 704.56
_space_group_crystal_system monoclinic
_space_group_IT_number 14
_space_group_name_Hall '-P 2yn'
_space_group_name_H-M_alt 'P 1 21/n 1'
_atom_sites_solution_hydrogens geom
_atom_sites_solution_primary heavy
_audit_creation_date 2014-10-08
_audit_creation_method
;
Olex2 1.2-beta
(compiled 2014.09.19 svn.r3010 for OlexSys, GUI svn.r4874)
;
_cell_angle_alpha 90
_cell_angle_beta 97.427(3)
_cell_angle_gamma 90
_cell_formula_units_Z 4
_cell_length_a 8.0949(2)
_cell_length_b 23.7481(5)
_cell_length_c 17.1961(5)
_cell_measurement_reflns_used 9263
_cell_measurement_temperature 120.0
_cell_measurement_theta_max 75.3560
_cell_measurement_theta_min 4.5150
_cell_volume 3278.02(14)
_computing_cell_refinement
;
CrysAlisPro, Agilent Technologies,
Version 1.171.37.34k (release 13-08-2014 CrysAlis171 .NET)
(compiled Aug 13 2014,16:31:05)
;
_computing_data_collection
;
CrysAlisPro, Agilent Technologies,
Version 1.171.37.34k (release 13-08-2014 CrysAlis171 .NET)
(compiled Aug 13 2014,16:31:05)
;
_computing_data_reduction
;
CrysAlisPro, Agilent Technologies,
Version 1.171.37.34k (release 13-08-2014 CrysAlis171 .NET)
(compiled Aug 13 2014,16:31:05)
;
_computing_molecular_graphics 'Olex2 (Dolomanov et al., 2009)'
_computing_publication_material 'Olex2 (Dolomanov et al., 2009)'
_computing_structure_refinement 'ShelXL (Sheldrick, 2008)'
_computing_structure_solution 'ShelXS (Sheldrick, 2008)'
_diffrn_ambient_environment N~2~
_diffrn_ambient_temperature 120.0
_diffrn_detector 'CCD plate'
_diffrn_detector_area_resol_mean 5.1574
_diffrn_detector_type Atlas
_diffrn_measured_fraction_theta_full 1.000
_diffrn_measured_fraction_theta_max 0.993
_diffrn_measurement_details
;
#__ type_ start__ end____ width___ exp.time_
  1 omega  -50.00   29.00   1.0000   15.0000
omega____ theta____ kappa____ phi______ frames
    -      -43.1686   38.0000  -60.0000 79

#__ type_ start__ end____ width___ exp.time_
  2 omega  -50.00   29.00   1.0000   15.0000
omega____ theta____ kappa____ phi______ frames
    -      -43.1686   38.0000  150.0000 79

#__ type_ start__ end____ width___ exp.time_
  3 omega  -96.00   -2.00   1.0000   15.0000
omega____ theta____ kappa____ phi______ frames
    -      -43.1686  125.0000  150.0000 94

#__ type_ start__ end____ width___ exp.time_
  4 omega -122.00   -6.00   1.0000   15.0000
omega____ theta____ kappa____ phi______ frames
    -      -43.1686  -19.0000  -30.0000 116

#__ type_ start__ end____ width___ exp.time_
  5 omega   23.00   98.00   1.0000   15.0000
omega____ theta____ kappa____ phi______ frames
    -       43.1686 -125.0000   30.0000 75

#__ type_ start__ end____ width___ exp.time_
  6 omega   30.00  109.00   1.0000   30.0000
omega____ theta____ kappa____ phi______ frames
    -      111.0000  -94.0000   60.0000 79

#__ type_ start__ end____ width___ exp.time_
  7 omega   36.00   91.00   1.0000   30.0000
omega____ theta____ kappa____ phi______ frames
    -      111.0000  -30.0000   90.0000 55

#__ type_ start__ end____ width___ exp.time_
  8 omega   30.00  109.00   1.0000   30.0000
omega____ theta____ kappa____ phi______ frames
    -      111.0000  -94.0000    0.0000 79

#__ type_ start__ end____ width___ exp.time_
  9 omega   94.00  178.00   1.0000   30.0000
omega____ theta____ kappa____ phi______ frames
    -      111.0000  125.0000   60.0000 84

#__ type_ start__ end____ width___ exp.time_
 10 omega   94.00  178.00   1.0000   30.0000
omega____ theta____ kappa____ phi______ frames
    -      111.0000  125.0000 -150.0000 84

#__ type_ start__ end____ width___ exp.time_
 11 omega   83.00  178.00   1.0000   30.0000
omega____ theta____ kappa____ phi______ frames
    -      111.0000   61.0000  120.0000 95

#__ type_ start__ end____ width___ exp.time_
 12 omega   39.00  121.00   1.0000   30.0000
omega____ theta____ kappa____ phi______ frames
    -      111.0000 -125.0000  -90.0000 82

#__ type_ start__ end____ width___ exp.time_
 13 omega   36.00   91.00   1.0000   30.0000
omega____ theta____ kappa____ phi______ frames
    -      111.0000  -30.0000  -60.0000 55

#__ type_ start__ end____ width___ exp.time_
 14 omega   40.00   98.00   1.0000   30.0000
omega____ theta____ kappa____ phi______ frames
    -      111.0000  -45.0000   30.0000 58

#__ type_ start__ end____ width___ exp.time_
 15 omega   36.00   91.00   1.0000   30.0000
omega____ theta____ kappa____ phi______ frames
    -      111.0000  -30.0000 -180.0000 55

#__ type_ start__ end____ width___ exp.time_
 16 omega   36.00   91.00   1.0000   30.0000
omega____ theta____ kappa____ phi______ frames
    -      111.0000  -30.0000  150.0000 55

#__ type_ start__ end____ width___ exp.time_
 17 omega   30.00  109.00   1.0000   30.0000
omega____ theta____ kappa____ phi______ frames
    -      111.0000  -94.0000  120.0000 79

#__ type_ start__ end____ width___ exp.time_
 18 omega   30.00  109.00   1.0000   30.0000
omega____ theta____ kappa____ phi______ frames
    -      111.0000  -94.0000  -60.0000 79

#__ type_ start__ end____ width___ exp.time_
 19 omega   87.00  178.00   1.0000   30.0000
omega____ theta____ kappa____ phi______ frames
    -      111.0000   30.0000 -150.0000 91

#__ type_ start__ end____ width___ exp.time_
 20 omega   37.00  142.00   1.0000   30.0000
omega____ theta____ kappa____ phi______ frames
    -      111.0000  -77.0000  150.0000 105

#__ type_ start__ end____ width___ exp.time_
 21 omega -117.00  -12.00   1.0000   15.0000
omega____ theta____ kappa____ phi______ frames
    -      -43.1686  -77.0000  -90.0000 105

#__ type_ start__ end____ width___ exp.time_
 22 omega -117.00  -12.00   1.0000   15.0000
omega____ theta____ kappa____ phi______ frames
    -      -43.1686  -77.0000    0.0000 105

#__ type_ start__ end____ width___ exp.time_
 23 omega -117.00  -12.00   1.0000   15.0000
omega____ theta____ kappa____ phi______ frames
    -      -43.1686  -77.0000 -180.0000 105

#__ type_ start__ end____ width___ exp.time_
 24 omega  -70.00   27.00   1.0000   15.0000
omega____ theta____ kappa____ phi______ frames
    -      -43.1686   57.0000   30.0000 97

#__ type_ start__ end____ width___ exp.time_
 25 omega -116.00  -21.00   1.0000   15.0000
omega____ theta____ kappa____ phi______ frames
    -      -43.1686  -38.0000  -60.0000 95

#__ type_ start__ end____ width___ exp.time_
 26 omega -117.00  -12.00   1.0000   15.0000
omega____ theta____ kappa____ phi______ frames
    -      -43.1686  -77.0000   90.0000 105

#__ type_ start__ end____ width___ exp.time_
 27 omega   66.00  178.00   1.0000   30.0000
omega____ theta____ kappa____ phi______ frames
    -      111.0000   15.0000    0.0000 112

#__ type_ start__ end____ width___ exp.time_
 28 omega   87.00  178.00   1.0000   30.0000
omega____ theta____ kappa____ phi______ frames
    -      111.0000   30.0000  -90.0000 91

#__ type_ start__ end____ width___ exp.time_
 29 omega   87.00  178.00   1.0000   30.0000
omega____ theta____ kappa____ phi______ frames
    -      111.0000   45.0000   60.0000 91
;
_diffrn_measurement_device 'four-circle diffractometer'
_diffrn_measurement_device_type 'SuperNova, Dual, Cu at zero, Atlas'
_diffrn_measurement_method '\w scans'
_diffrn_orient_matrix_UB_11 0.0493883000
_diffrn_orient_matrix_UB_12 0.0092846000
_diffrn_orient_matrix_UB_13 0.0886423000
_diffrn_orient_matrix_UB_21 0.1773714000
_diffrn_orient_matrix_UB_22 0.0163632000
_diffrn_orient_matrix_UB_23 -0.0149015000
_diffrn_orient_matrix_UB_31 -0.0542023000
_diffrn_orient_matrix_UB_32 0.0620638000
_diffrn_orient_matrix_UB_33 -0.0092943000
_diffrn_radiation_monochromator mirror
_diffrn_radiation_probe x-ray
_diffrn_radiation_type CuK\a
_diffrn_radiation_wavelength 1.54184
_diffrn_reflns_av_R_equivalents 0.0772
_diffrn_reflns_av_unetI/netI 0.0498
_diffrn_reflns_Laue_measured_fraction_full 1.000
_diffrn_reflns_Laue_measured_fraction_max 0.993
_diffrn_reflns_limit_h_max 10
_diffrn_reflns_limit_h_min -10
_diffrn_reflns_limit_k_max 29
_diffrn_reflns_limit_k_min -25
_diffrn_reflns_limit_l_max 21
_diffrn_reflns_limit_l_min -21
_diffrn_reflns_number 50139
_diffrn_reflns_point_group_measured_fraction_full 1.000
_diffrn_reflns_point_group_measured_fraction_max 0.993
_diffrn_reflns_theta_full 67.684
_diffrn_reflns_theta_max 76.258
_diffrn_reflns_theta_min 3.191
_diffrn_source 'sealed X-ray tube'
_diffrn_source_type 'SuperNova (Cu) X-ray Source'
_exptl_absorpt_coefficient_mu 4.164
_exptl_absorpt_correction_T_max 0.999
_exptl_absorpt_correction_T_min 0.998
_exptl_absorpt_correction_type gaussian
_exptl_absorpt_process_details
;
CrysAlisPro, Agilent Technologies,
Version 1.171.37.34k (release 13-08-2014 CrysAlis171 .NET)
(compiled Aug 13 2014,16:31:05)
Numerical absorption correction based on gaussian integration over
			a multifaceted crystal model
Empirical absorption correction using spherical harmonics,
 implemented in SCALE3 ABSPACK scaling algorithm.
;
_exptl_crystal_colour red
_exptl_crystal_colour_primary red
_exptl_crystal_density_diffrn 1.428
_exptl_crystal_description cylinder
_exptl_crystal_F_000 1472
_exptl_crystal_recrystallization_method 'The material was recrystallised from THF by slow evaporation'
_exptl_crystal_size_length 0.000
_exptl_crystal_size_max 0.1412
_exptl_crystal_size_mid 0.0445
_exptl_crystal_size_min 0.0306
_exptl_crystal_size_rad 0.000
_refine_diff_density_max 0.252
_refine_diff_density_min -0.377
_refine_diff_density_rms 0.054
_refine_ls_extinction_method none
_refine_ls_goodness_of_fit_ref 1.034
_refine_ls_hydrogen_treatment constr
_refine_ls_matrix_type full
_refine_ls_number_parameters 449
_refine_ls_number_reflns 6812
_refine_ls_number_restraints 0
_refine_ls_restrained_S_all 1.034
_refine_ls_R_factor_all 0.0635
_refine_ls_R_factor_gt 0.0462
_refine_ls_shift/su_max 0.001
_refine_ls_shift/su_mean 0.000
_refine_ls_structure_factor_coef Fsqd
_refine_ls_weighting_details 'w=1/[\s^2^(Fo^2^)+(0.0387P)^2^+1.4399P] where P=(Fo^2^+2Fc^2^)/3'
_refine_ls_weighting_scheme calc
_refine_ls_wR_factor_gt 0.0933
_refine_ls_wR_factor_ref 0.1000
_reflns_Friedel_coverage 0.000
_reflns_number_gt 5437
_reflns_number_total 6812
_reflns_threshold_expression 'I > 2\s(I)'
_cod_data_source_file cs6b02281_si_005.cif
_cod_data_source_block se4004
_cod_original_cell_volume 3278.00(15)
_cod_database_code 4516713
_chemical_oxdiff_formula 'C36 H36 Fe N6 O6'
_chemical_oxdiff_usercomment '@ 120 K ajm296_cr'
_shelx_space_group_comment
;
The symmetry employed for this shelxl refinement is uniquely defined
by the following loop, which should always be used as a source of
symmetry information in preference to the above space-group names.
They are only intended as comments.
;
_reflns_odcompleteness_completeness 99.97
_reflns_odcompleteness_iscentric 1
_reflns_odcompleteness_theta 66.97
_olex2_refinement_description
;
1. Fixed Uiso
 At 1.2 times of:
  All C(H) groups, All C(H,H) groups
 At 1.5 times of:
  All C(H,H,H) groups, All C(H,H,H,H,H,H) groups
2. Others
 Sof(H48D)=Sof(H48E)=Sof(H48F)=1-FVAR(1)
 Sof(H48A)=Sof(H48B)=Sof(H48C)=FVAR(1)
3.a Secondary CH2 refined with riding coordinates:
 C4(H4A,H4B), C5(H5A,H5B), C29(H29A,H29B), C30(H30A,H30B)
3.b Aromatic/amide H refined with riding coordinates:
 C8(H8), C9(H9), C11(H11), C18(H18), C20(H20), C33(H33), C34(H34), C36(H36),
 C43(H43), C45(H45)
3.c Disordered Me refined as rotating group:
 C48(H48A,H48B,H48C,H48D,H48E,H48F)
3.d Idealised Me refined as rotating group:
 C22(H22A,H22B,H22C), C23(H23A,H23B,H23C), C24(H24A,H24B,H24C), C47(H47A,H47B,
 H47C), C49(H49A,H49B,H49C)
;
_shelx_shelxl_version_number 2014/7
_olex2_diffrn_ambient_temperature_device 'Oxford Cryosystems Cryostream 700+'
_olex2_exptl_crystal_mounting_method 'The crystal was mounted on a MITIGEN holder in Paratone oil'
_olex2_submission_original_sample_id ajm296_cr
_olex2_submission_special_instructions 'No special instructions were received'

loop_
_space_group_symop_operation_xyz
'x, y, z'
'-x+1/2, y+1/2, -z+1/2'
'-x, -y, -z'
'x-1/2, -y-1/2, z-1/2'

loop_
_atom_site_label
_atom_site_type_symbol
_atom_site_fract_x
_atom_site_fract_y
_atom_site_fract_z
_atom_site_U_iso_or_equiv
_atom_site_adp_type
_atom_site_occupancy
_atom_site_site_symmetry_order
_atom_site_calc_flag
_atom_site_refinement_flags_posn
_atom_site_refinement_flags_occupancy
Fe25 Fe 0.92058(4) 0.46244(2) 0.81020(2) 0.01701(9) Uani 1 1 d . .
O12 O 0.78699(19) 0.52841(6) 0.78613(10) 0.0206(3) Uani 1 1 d . .
O14 O 0.8054(3) 0.79048(8) 0.79788(16) 0.0494(6) Uani 1 1 d . .
O15 O 1.0608(3) 0.77244(8) 0.84375(17) 0.0571(7) Uani 1 1 d . .
O37 O 0.8875(2) 0.39796(7) 0.87394(10) 0.0226(4) Uani 1 1 d . .
O39 O 1.2250(3) 0.16808(8) 0.81823(12) 0.0415(5) Uani 1 1 d . .
O40 O 1.2137(2) 0.16293(8) 0.94361(12) 0.0355(5) Uani 1 1 d . .
N1 N 1.1305(2) 0.56615(8) 0.83892(12) 0.0192(4) Uani 1 1 d . .
N3 N 1.2853(2) 0.49193(8) 0.86653(12) 0.0187(4) Uani 1 1 d . .
N13 N 0.9202(3) 0.75683(9) 0.81565(16) 0.0365(6) Uani 1 1 d . .
N26 N 1.0260(2) 0.35752(8) 0.73473(11) 0.0184(4) Uani 1 1 d . .
N28 N 0.9819(2) 0.42408(8) 0.64751(11) 0.0205(4) Uani 1 1 d . .
N38 N 1.1876(3) 0.18818(9) 0.87993(13) 0.0271(5) Uani 1 1 d . .
C2 C 1.1292(3) 0.50922(10) 0.84360(13) 0.0183(5) Uani 1 1 d . .
C4 C 1.4051(3) 0.53852(10) 0.88436(17) 0.0286(6) Uani 1 1 d . .
H4A H 1.4988 0.5356 0.8528 0.034 Uiso 1 1 calc R .
H4B H 1.4498 0.5392 0.9407 0.034 Uiso 1 1 calc R .
C5 C 1.2985(3) 0.59037(10) 0.86139(17) 0.0270(6) Uani 1 1 d . .
H5A H 1.2993 0.6167 0.9061 0.032 Uiso 1 1 calc R .
H5B H 1.3378 0.6104 0.8168 0.032 Uiso 1 1 calc R .
C6 C 0.9927(3) 0.60209(10) 0.81732(14) 0.0192(5) Uani 1 1 d . .
C7 C 0.8283(3) 0.58170(9) 0.79018(13) 0.0174(4) Uani 1 1 d . .
C8 C 0.7024(3) 0.62175(10) 0.76877(14) 0.0215(5) Uani 1 1 d . .
H8 H 0.5942 0.6087 0.7488 0.026 Uiso 1 1 calc R .
C9 C 0.7287(3) 0.67882(10) 0.77537(15) 0.0244(5) Uani 1 1 d . .
H9 H 0.6411 0.7048 0.7605 0.029 Uiso 1 1 calc R .
C10 C 0.8877(3) 0.69733(10) 0.80446(16) 0.0247(5) Uani 1 1 d . .
C11 C 1.0183(3) 0.65968(10) 0.82348(15) 0.0242(5) Uani 1 1 d . .
H11 H 1.1267 0.6737 0.8410 0.029 Uiso 1 1 calc R .
C16 C 1.3314(3) 0.43625(9) 0.89466(14) 0.0188(5) Uani 1 1 d . .
C17 C 1.2868(3) 0.41924(10) 0.96706(14) 0.0214(5) Uani 1 1 d . .
C18 C 1.3435(3) 0.36705(11) 0.99680(16) 0.0266(5) Uani 1 1 d . .
H18 H 1.3127 0.3547 1.0455 0.032 Uiso 1 1 calc R .
C19 C 1.4436(3) 0.33273(10) 0.95724(17) 0.0275(6) Uani 1 1 d . .
C20 C 1.4851(3) 0.35075(10) 0.88549(16) 0.0269(5) Uani 1 1 d . .
H20 H 1.5527 0.3273 0.8578 0.032 Uiso 1 1 calc R .
C21 C 1.4304(3) 0.40231(10) 0.85299(15) 0.0218(5) Uani 1 1 d . .
C22 C 1.4742(3) 0.41894(11) 0.77363(15) 0.0288(6) Uani 1 1 d . .
H22A H 1.3734 0.4184 0.7353 0.043 Uiso 1 1 calc GR .
H22B H 1.5557 0.3923 0.7575 0.043 Uiso 1 1 calc GR .
H22C H 1.5218 0.4569 0.7765 0.043 Uiso 1 1 calc GR .
C23 C 1.5062(4) 0.27722(11) 0.9923(2) 0.0411(7) Uani 1 1 d . .
H23A H 1.5923 0.2841 1.0368 0.062 Uiso 1 1 calc GR .
H23B H 1.5534 0.2550 0.9525 0.062 Uiso 1 1 calc GR .
H23C H 1.4136 0.2565 1.0103 0.062 Uiso 1 1 calc GR .
C24 C 1.1798(3) 0.45537(11) 1.01198(15) 0.0287(6) Uani 1 1 d . .
H24A H 1.2151 0.4947 1.0097 0.043 Uiso 1 1 calc GR .
H24B H 1.1913 0.4430 1.0668 0.043 Uiso 1 1 calc GR .
H24C H 1.0631 0.4520 0.9888 0.043 Uiso 1 1 calc GR .
C27 C 0.9780(3) 0.41163(9) 0.72275(13) 0.0179(5) Uani 1 1 d . .
C29 C 1.0299(4) 0.37645(10) 0.60052(15) 0.0290(6) Uani 1 1 d . .
H29A H 1.1288 0.3857 0.5746 0.035 Uiso 1 1 calc R .
H29B H 0.9373 0.3650 0.5603 0.035 Uiso 1 1 calc R .
C30 C 1.0695(3) 0.33060(10) 0.66257(14) 0.0254(5) Uani 1 1 d . .
H30A H 1.0012 0.2965 0.6493 0.030 Uiso 1 1 calc R .
H30B H 1.1889 0.3202 0.6682 0.030 Uiso 1 1 calc R .
C31 C 1.0308(3) 0.32752(10) 0.80564(13) 0.0184(5) Uani 1 1 d . .
C32 C 0.9571(3) 0.34849(10) 0.87165(14) 0.0203(5) Uani 1 1 d . .
C33 C 0.9608(3) 0.31311(10) 0.93779(15) 0.0244(5) Uani 1 1 d . .
H33 H 0.9087 0.3258 0.9810 0.029 Uiso 1 1 calc R .
C34 C 1.0365(3) 0.26104(10) 0.94260(15) 0.0252(5) Uani 1 1 d . .
H34 H 1.0394 0.2385 0.9884 0.030 Uiso 1 1 calc R .
C35 C 1.1083(3) 0.24271(10) 0.87825(15) 0.0228(5) Uani 1 1 d . .
C36 C 1.1058(3) 0.27491(10) 0.81051(15) 0.0217(5) Uani 1 1 d . .
H36 H 1.1557 0.2608 0.7674 0.026 Uiso 1 1 calc R .
C41 C 0.9160(3) 0.47682(9) 0.61646(13) 0.0185(5) Uani 1 1 d . .
C42 C 0.7434(3) 0.48112(10) 0.59487(13) 0.0200(5) Uani 1 1 d . .
C43 C 0.6776(3) 0.53415(10) 0.57489(14) 0.0219(5) Uani 1 1 d . .
H43 H 0.5607 0.5381 0.5608 0.026 Uiso 1 1 calc R .
C44 C 0.7786(3) 0.58146(10) 0.57502(14) 0.0222(5) Uani 1 1 d . .
C45 C 0.9498(3) 0.57513(10) 0.59379(14) 0.0226(5) Uani 1 1 d . .
H45 H 1.0197 0.6071 0.5925 0.027 Uiso 1 1 calc R .
C46 C 1.0213(3) 0.52309(10) 0.61447(14) 0.0210(5) Uani 1 1 d . .
C47 C 1.2070(3) 0.51775(11) 0.63504(17) 0.0295(6) Uani 1 1 d . .
H47A H 1.2327 0.5048 0.6894 0.044 Uiso 1 1 calc GR .
H47B H 1.2594 0.5545 0.6293 0.044 Uiso 1 1 calc GR .
H47C H 1.2499 0.4905 0.5998 0.044 Uiso 1 1 calc GR .
C48 C 0.7046(3) 0.63916(10) 0.55735(16) 0.0291(6) Uani 1 1 d . .
H48A H 0.5828 0.6364 0.5496 0.044 Uiso 0.42(3) 1 calc GR P
H48B H 0.7432 0.6540 0.5096 0.044 Uiso 0.42(3) 1 calc GR P
H48C H 0.7399 0.6645 0.6014 0.044 Uiso 0.42(3) 1 calc GR P
H48D H 0.7945 0.6668 0.5575 0.044 Uiso 0.58(3) 1 calc GR P
H48E H 0.6341 0.6493 0.5974 0.044 Uiso 0.58(3) 1 calc GR P
H48F H 0.6374 0.6388 0.5057 0.044 Uiso 0.58(3) 1 calc GR P
C49 C 0.6326(3) 0.43008(10) 0.59366(15) 0.0263(5) Uani 1 1 d . .
H49A H 0.6404 0.4083 0.5459 0.039 Uiso 1 1 calc GR .
H49B H 0.5171 0.4421 0.5947 0.039 Uiso 1 1 calc GR .
H49C H 0.6682 0.4066 0.6397 0.039 Uiso 1 1 calc GR .

loop_
_atom_site_aniso_label
_atom_site_aniso_U_11
_atom_site_aniso_U_22
_atom_site_aniso_U_33
_atom_site_aniso_U_23
_atom_site_aniso_U_13
_atom_site_aniso_U_12
Fe25 0.01908(17) 0.01211(16) 0.01937(18) -0.00019(15) 0.00067(13) 0.00046(15)
O12 0.0217(8) 0.0140(8) 0.0253(9) -0.0023(7) -0.0002(6) 0.0001(6)
O14 0.0352(11) 0.0148(9) 0.0949(19) 0.0035(11) -0.0045(11) 0.0087(8)
O15 0.0288(11) 0.0198(10) 0.118(2) 0.0011(12) -0.0068(12) -0.0026(8)
O37 0.0261(8) 0.0162(8) 0.0261(9) 0.0012(7) 0.0053(7) 0.0016(7)
O39 0.0610(14) 0.0243(10) 0.0396(12) 0.0042(9) 0.0077(10) 0.0153(10)
O40 0.0401(11) 0.0256(10) 0.0400(11) 0.0168(9) 0.0020(9) 0.0055(8)
N1 0.0185(9) 0.0114(9) 0.0273(11) 0.0007(8) 0.0009(8) 0.0000(7)
N3 0.0175(9) 0.0128(9) 0.0253(10) 0.0013(8) 0.0002(8) 0.0001(7)
N13 0.0282(12) 0.0173(11) 0.0631(17) 0.0031(11) 0.0028(11) 0.0026(9)
N26 0.0237(9) 0.0124(9) 0.0189(10) 0.0001(8) 0.0022(8) 0.0036(7)
N28 0.0266(10) 0.0157(10) 0.0194(10) 0.0021(8) 0.0044(8) 0.0050(8)
N38 0.0284(11) 0.0170(10) 0.0348(12) 0.0082(10) 0.0002(9) 0.0001(9)
C2 0.0208(11) 0.0166(12) 0.0178(11) -0.0005(9) 0.0035(9) 0.0019(9)
C4 0.0204(11) 0.0168(12) 0.0464(16) 0.0020(12) -0.0037(11) 0.0002(10)
C5 0.0185(11) 0.0179(12) 0.0435(16) 0.0028(11) -0.0008(10) -0.0018(9)
C6 0.0206(11) 0.0169(11) 0.0201(11) 0.0013(9) 0.0029(9) 0.0024(9)
C7 0.0228(11) 0.0145(11) 0.0152(11) -0.0008(9) 0.0038(9) 0.0009(9)
C8 0.0201(11) 0.0223(12) 0.0216(12) 0.0008(10) 0.0004(9) 0.0011(9)
C9 0.0251(12) 0.0198(12) 0.0279(13) 0.0022(10) 0.0019(10) 0.0064(10)
C10 0.0261(12) 0.0108(11) 0.0374(15) 0.0027(10) 0.0048(11) 0.0016(9)
C11 0.0204(11) 0.0173(12) 0.0350(14) 0.0018(10) 0.0038(10) 0.0008(9)
C16 0.0185(10) 0.0146(11) 0.0220(12) 0.0011(9) -0.0024(9) -0.0004(9)
C17 0.0199(11) 0.0205(12) 0.0226(12) -0.0002(10) -0.0018(9) -0.0012(9)
C18 0.0257(12) 0.0251(13) 0.0275(13) 0.0081(11) -0.0027(10) -0.0042(10)
C19 0.0228(12) 0.0174(12) 0.0402(15) 0.0032(11) -0.0041(11) 0.0002(9)
C20 0.0228(12) 0.0184(12) 0.0385(15) -0.0019(11) 0.0010(11) 0.0032(10)
C21 0.0206(11) 0.0173(12) 0.0272(13) -0.0007(10) 0.0023(9) -0.0008(9)
C22 0.0277(13) 0.0314(14) 0.0284(14) 0.0007(12) 0.0071(11) 0.0066(11)
C23 0.0398(16) 0.0232(14) 0.057(2) 0.0127(14) -0.0042(14) 0.0025(12)
C24 0.0297(13) 0.0355(15) 0.0211(12) -0.0018(11) 0.0039(10) 0.0035(11)
C27 0.0173(10) 0.0149(11) 0.0207(11) 0.0030(9) -0.0008(9) -0.0004(9)
C29 0.0464(16) 0.0205(13) 0.0208(13) -0.0002(10) 0.0068(11) 0.0109(11)
C30 0.0370(14) 0.0187(12) 0.0211(12) 0.0007(10) 0.0058(11) 0.0070(10)
C31 0.0193(11) 0.0163(11) 0.0186(11) 0.0027(9) -0.0014(9) -0.0026(9)
C32 0.0197(11) 0.0162(11) 0.0244(12) 0.0008(10) 0.0002(9) -0.0015(9)
C33 0.0280(12) 0.0235(13) 0.0218(12) 0.0023(10) 0.0039(10) -0.0024(10)
C34 0.0296(12) 0.0205(12) 0.0243(13) 0.0068(10) -0.0014(10) -0.0050(10)
C35 0.0234(11) 0.0133(11) 0.0302(13) 0.0055(10) -0.0021(10) -0.0011(9)
C36 0.0237(11) 0.0155(11) 0.0251(12) -0.0010(10) 0.0003(10) -0.0008(9)
C41 0.0268(11) 0.0142(11) 0.0143(11) 0.0014(9) 0.0023(9) 0.0041(9)
C42 0.0252(11) 0.0197(11) 0.0153(11) 0.0018(9) 0.0029(9) 0.0001(9)
C43 0.0209(11) 0.0237(12) 0.0204(11) 0.0007(10) 0.0003(9) 0.0036(10)
C44 0.0295(12) 0.0190(12) 0.0185(11) 0.0021(10) 0.0042(10) 0.0034(10)
C45 0.0283(12) 0.0177(12) 0.0220(12) 0.0029(10) 0.0040(10) -0.0017(10)
C46 0.0242(12) 0.0204(12) 0.0184(11) 0.0018(9) 0.0030(9) 0.0034(9)
C47 0.0240(12) 0.0258(13) 0.0383(15) 0.0074(12) 0.0026(11) 0.0022(10)
C48 0.0346(14) 0.0208(13) 0.0319(14) 0.0024(11) 0.0043(11) 0.0046(11)
C49 0.0274(12) 0.0233(13) 0.0275(13) 0.0022(11) 0.0014(10) -0.0010(10)

loop_
_atom_type_symbol
_atom_type_description
_atom_type_scat_dispersion_real
_atom_type_scat_dispersion_imag
_atom_type_scat_source
C C 0.0181 0.0091 'International Tables Vol C Tables 4.2.6.8 and 6.1.1.4'
H H 0.0000 0.0000 'International Tables Vol C Tables 4.2.6.8 and 6.1.1.4'
N N 0.0311 0.0180 'International Tables Vol C Tables 4.2.6.8 and 6.1.1.4'
O O 0.0492 0.0322 'International Tables Vol C Tables 4.2.6.8 and 6.1.1.4'
Fe Fe -1.1336 3.1974 'International Tables Vol C Tables 4.2.6.8 and 6.1.1.4'

loop_
_exptl_crystal_face_index_h
_exptl_crystal_face_index_k
_exptl_crystal_face_index_l
_exptl_crystal_face_perp_dist
_exptl_oxdiff_crystal_face_indexfrac_h
_exptl_oxdiff_crystal_face_indexfrac_k
_exptl_oxdiff_crystal_face_indexfrac_l
_exptl_oxdiff_crystal_face_x
_exptl_oxdiff_crystal_face_y
_exptl_oxdiff_crystal_face_z
0 -1 0 0.0203 -0.0000 -1.0000 -0.0000 -0.0093 -0.0164 -0.0621
0 1 0 0.0203 0.0000 1.0000 0.0000 0.0093 0.0164 0.0621
-3 -5 0 0.0509 -3.0000 -5.0000 -0.0000 -0.1946 -0.6139 -0.1477
0 1 5 0.0082 -0.0000 1.0000 5.0000 0.4525 -0.0581 0.0156
0 0 -1 0.0197 0.0000 0.0000 -1.0000 -0.0886 0.0149 0.0093
-2 5 -1 0.0548 -2.0000 5.0000 -1.0000 -0.1410 -0.2580 0.4280
2 -5 1 0.0548 2.0000 -5.0000 1.0000 0.1410 0.2580 -0.4280
2 2 -1 0.0693 2.0000 2.0000 -1.0000 0.0287 0.4024 0.0250

loop_
_geom_angle_atom_site_label_1
_geom_angle_atom_site_label_2
_geom_angle_atom_site_label_3
_geom_angle
O12 Fe25 O37 131.12(7)
O12 Fe25 C2 92.24(8)
O12 Fe25 C27 120.18(8)
O37 Fe25 C2 116.38(8)
O37 Fe25 C27 90.63(8)
C27 Fe25 C2 105.78(9)
C7 O12 Fe25 130.20(15)
C32 O37 Fe25 127.41(15)
C2 N1 C5 112.75(19)
C2 N1 C6 127.2(2)
C6 N1 C5 120.01(19)
C2 N3 C4 113.64(18)
C2 N3 C16 125.03(19)
C16 N3 C4 118.90(18)
O14 N13 O15 122.0(2)
O14 N13 C10 118.8(2)
O15 N13 C10 119.2(2)
C27 N26 C30 112.25(19)
C27 N26 C31 126.1(2)
C31 N26 C30 121.67(19)
C27 N28 C29 113.83(19)
C27 N28 C41 120.03(19)
C41 N28 C29 125.29(19)
O39 N38 O40 122.5(2)
O39 N38 C35 119.1(2)
O40 N38 C35 118.4(2)
N1 C2 Fe25 122.65(16)
N3 C2 Fe25 129.15(17)
N3 C2 N1 108.0(2)
N3 C4 H4A 111.3
N3 C4 H4B 111.3
N3 C4 C5 102.51(18)
H4A C4 H4B 109.2
C5 C4 H4A 111.3
C5 C4 H4B 111.3
N1 C5 C4 102.91(18)
N1 C5 H5A 111.2
N1 C5 H5B 111.2
C4 C5 H5A 111.2
C4 C5 H5B 111.2
H5A C5 H5B 109.1
N1 C6 C7 123.2(2)
C11 C6 N1 118.0(2)
C11 C6 C7 118.8(2)
O12 C7 C6 124.3(2)
O12 C7 C8 117.9(2)
C8 C7 C6 117.8(2)
C7 C8 H8 118.5
C9 C8 C7 123.0(2)
C9 C8 H8 118.5
C8 C9 H9 121.0
C8 C9 C10 117.9(2)
C10 C9 H9 121.0
C9 C10 N13 120.0(2)
C9 C10 C11 121.4(2)
C11 C10 N13 118.5(2)
C6 C11 C10 121.0(2)
C6 C11 H11 119.5
C10 C11 H11 119.5
C17 C16 N3 118.6(2)
C21 C16 N3 119.9(2)
C21 C16 C17 121.4(2)
C16 C17 C24 121.6(2)
C18 C17 C16 118.1(2)
C18 C17 C24 120.2(2)
C17 C18 H18 119.1
C19 C18 C17 121.8(2)
C19 C18 H18 119.1
C18 C19 C23 120.3(3)
C20 C19 C18 118.6(2)
C20 C19 C23 121.1(3)
C19 C20 H20 119.1
C19 C20 C21 121.8(2)
C21 C20 H20 119.1
C16 C21 C22 122.1(2)
C20 C21 C16 118.3(2)
C20 C21 C22 119.6(2)
C21 C22 H22A 109.5
C21 C22 H22B 109.5
C21 C22 H22C 109.5
H22A C22 H22B 109.5
H22A C22 H22C 109.5
H22B C22 H22C 109.5
C19 C23 H23A 109.5
C19 C23 H23B 109.5
C19 C23 H23C 109.5
H23A C23 H23B 109.5
H23A C23 H23C 109.5
H23B C23 H23C 109.5
C17 C24 H24A 109.5
C17 C24 H24B 109.5
C17 C24 H24C 109.5
H24A C24 H24B 109.5
H24A C24 H24C 109.5
H24B C24 H24C 109.5
N26 C27 Fe25 122.82(17)
N28 C27 Fe25 128.67(17)
N28 C27 N26 108.5(2)
N28 C29 H29A 111.3
N28 C29 H29B 111.3
N28 C29 C30 102.16(19)
H29A C29 H29B 109.2
C30 C29 H29A 111.3
C30 C29 H29B 111.3
N26 C30 C29 103.09(18)
N26 C30 H30A 111.1
N26 C30 H30B 111.1
C29 C30 H30A 111.1
C29 C30 H30B 111.1
H30A C30 H30B 109.1
N26 C31 C32 122.7(2)
C36 C31 N26 118.1(2)
C36 C31 C32 119.2(2)
O37 C32 C31 124.1(2)
O37 C32 C33 118.4(2)
C33 C32 C31 117.5(2)
C32 C33 H33 118.5
C34 C33 C32 123.1(2)
C34 C33 H33 118.5
C33 C34 H34 121.2
C33 C34 C35 117.6(2)
C35 C34 H34 121.2
C34 C35 N38 119.8(2)
C34 C35 C36 122.3(2)
C36 C35 N38 117.9(2)
C31 C36 C35 120.3(2)
C31 C36 H36 119.8
C35 C36 H36 119.8
C42 C41 N28 118.1(2)
C46 C41 N28 119.9(2)
C46 C41 C42 121.8(2)
C41 C42 C49 121.1(2)
C43 C42 C41 117.9(2)
C43 C42 C49 121.0(2)
C42 C43 H43 119.2
C44 C43 C42 121.6(2)
C44 C43 H43 119.2
C43 C44 C48 121.0(2)
C45 C44 C43 118.8(2)
C45 C44 C48 120.2(2)
C44 C45 H45 119.2
C44 C45 C46 121.7(2)
C46 C45 H45 119.2
C41 C46 C47 121.6(2)
C45 C46 C41 118.1(2)
C45 C46 C47 120.3(2)
C46 C47 H47A 109.5
C46 C47 H47B 109.5
C46 C47 H47C 109.5
H47A C47 H47B 109.5
H47A C47 H47C 109.5
H47B C47 H47C 109.5
C44 C48 H48A 109.5
C44 C48 H48B 109.5
C44 C48 H48C 109.5
C44 C48 H48D 109.5
C44 C48 H48E 109.5
C44 C48 H48F 109.5
H48A C48 H48B 109.5
H48A C48 H48C 109.5
H48A C48 H48D 141.1
H48A C48 H48E 56.3
H48A C48 H48F 56.3
H48B C48 H48C 109.5
H48B C48 H48D 56.3
H48B C48 H48E 141.1
H48B C48 H48F 56.3
H48C C48 H48D 56.3
H48C C48 H48E 56.3
H48C C48 H48F 141.1
H48D C48 H48E 109.5
H48D C48 H48F 109.5
H48E C48 H48F 109.5
C42 C49 H49A 109.5
C42 C49 H49B 109.5
C42 C49 H49C 109.5
H49A C49 H49B 109.5
H49A C49 H49C 109.5
H49B C49 H49C 109.5

loop_
_geom_bond_atom_site_label_1
_geom_bond_atom_site_label_2
_geom_bond_distance
Fe25 O12 1.9181(16)
Fe25 O37 1.9218(16)
Fe25 C2 2.041(2)
Fe25 C27 2.029(2)
O12 C7 1.308(3)
O14 N13 1.234(3)
O15 N13 1.235(3)
O37 C32 1.306(3)
O39 N38 1.236(3)
O40 N38 1.242(3)
N1 C2 1.354(3)
N1 C5 1.481(3)
N1 C6 1.416(3)
N3 C2 1.339(3)
N3 C4 1.477(3)
N3 C16 1.440(3)
N13 C10 1.446(3)
N26 C27 1.350(3)
N26 C30 1.478(3)
N26 C31 1.409(3)
N28 C27 1.331(3)
N28 C29 1.471(3)
N28 C41 1.437(3)
N38 C35 1.444(3)
C4 H4A 0.9900
C4 H4B 0.9900
C4 C5 1.526(3)
C5 H5A 0.9900
C5 H5B 0.9900
C6 C7 1.436(3)
C6 C11 1.385(3)
C7 C8 1.408(3)
C8 H8 0.9500
C8 C9 1.374(3)
C9 H9 0.9500
C9 C10 1.391(3)
C10 C11 1.391(3)
C11 H11 0.9500
C16 C17 1.400(3)
C16 C21 1.398(3)
C17 C18 1.396(3)
C17 C24 1.502(3)
C18 H18 0.9500
C18 C19 1.388(4)
C19 C20 1.388(4)
C19 C23 1.510(3)
C20 H20 0.9500
C20 C21 1.394(3)
C21 C22 1.506(3)
C22 H22A 0.9800
C22 H22B 0.9800
C22 H22C 0.9800
C23 H23A 0.9800
C23 H23B 0.9800
C23 H23C 0.9800
C24 H24A 0.9800
C24 H24B 0.9800
C24 H24C 0.9800
C29 H29A 0.9900
C29 H29B 0.9900
C29 C30 1.529(3)
C30 H30A 0.9900
C30 H30B 0.9900
C31 C32 1.438(3)
C31 C36 1.387(3)
C32 C33 1.411(3)
C33 H33 0.9500
C33 C34 1.378(3)
C34 H34 0.9500
C34 C35 1.385(4)
C35 C36 1.391(3)
C36 H36 0.9500
C41 C42 1.402(3)
C41 C46 1.394(3)
C42 C43 1.393(3)
C42 C49 1.507(3)
C43 H43 0.9500
C43 C44 1.390(3)
C44 C45 1.389(3)
C44 C48 1.510(3)
C45 H45 0.9500
C45 C46 1.392(3)
C46 C47 1.504(3)
C47 H47A 0.9800
C47 H47B 0.9800
C47 H47C 0.9800
C48 H48A 0.9800
C48 H48B 0.9800
C48 H48C 0.9800
C48 H48D 0.9800
C48 H48E 0.9800
C48 H48F 0.9800
C49 H49A 0.9800
C49 H49B 0.9800
C49 H49C 0.9800

loop_
_geom_torsion_atom_site_label_1
_geom_torsion_atom_site_label_2
_geom_torsion_atom_site_label_3
_geom_torsion_atom_site_label_4
_geom_torsion
Fe25 O12 C7 C6 -1.8(3)
Fe25 O12 C7 C8 -179.79(16)
Fe25 O37 C32 C31 -20.4(3)
Fe25 O37 C32 C33 159.61(17)
O12 C7 C8 C9 175.8(2)
O14 N13 C10 C9 -1.1(4)
O14 N13 C10 C11 179.0(3)
O15 N13 C10 C9 177.8(3)
O15 N13 C10 C11 -2.1(4)
O37 C32 C33 C34 -177.5(2)
O39 N38 C35 C34 167.4(2)
O39 N38 C35 C36 -11.9(3)
O40 N38 C35 C34 -11.7(3)
O40 N38 C35 C36 168.9(2)
N1 C6 C7 O12 3.4(4)
N1 C6 C7 C8 -178.6(2)
N1 C6 C11 C10 -178.9(2)
N3 C4 C5 N1 3.7(3)
N3 C16 C17 C18 -174.9(2)
N3 C16 C17 C24 5.6(3)
N3 C16 C21 C20 174.3(2)
N3 C16 C21 C22 -7.7(3)
N13 C10 C11 C6 177.0(2)
N26 C31 C32 O37 -3.9(4)
N26 C31 C32 C33 176.2(2)
N26 C31 C36 C35 -177.6(2)
N28 C29 C30 N26 4.1(3)
N28 C41 C42 C43 171.5(2)
N28 C41 C42 C49 -8.2(3)
N28 C41 C46 C45 -171.7(2)
N28 C41 C46 C47 7.5(3)
N38 C35 C36 C31 179.8(2)
C2 N1 C5 C4 -1.9(3)
C2 N1 C6 C7 -5.5(4)
C2 N1 C6 C11 173.9(2)
C2 N3 C4 C5 -4.9(3)
C2 N3 C16 C17 -68.3(3)
C2 N3 C16 C21 116.9(3)
C4 N3 C2 Fe25 178.47(18)
C4 N3 C2 N1 3.9(3)
C4 N3 C16 C17 92.9(3)
C4 N3 C16 C21 -81.9(3)
C5 N1 C2 Fe25 -176.10(17)
C5 N1 C2 N3 -1.1(3)
C5 N1 C6 C7 176.0(2)
C5 N1 C6 C11 -4.6(3)
C6 N1 C2 Fe25 5.3(3)
C6 N1 C2 N3 -179.6(2)
C6 N1 C5 C4 176.8(2)
C6 C7 C8 C9 -2.4(4)
C7 C6 C11 C10 0.5(4)
C7 C8 C9 C10 0.1(4)
C8 C9 C10 N13 -177.4(2)
C8 C9 C10 C11 2.5(4)
C9 C10 C11 C6 -2.9(4)
C11 C6 C7 O12 -176.0(2)
C11 C6 C7 C8 2.0(3)
C16 N3 C2 Fe25 -19.5(3)
C16 N3 C2 N1 165.8(2)
C16 N3 C4 C5 -168.1(2)
C16 C17 C18 C19 1.0(4)
C17 C16 C21 C20 -0.4(3)
C17 C16 C21 C22 177.6(2)
C17 C18 C19 C20 -1.2(4)
C17 C18 C19 C23 178.4(2)
C18 C19 C20 C21 0.6(4)
C19 C20 C21 C16 0.1(4)
C19 C20 C21 C22 -177.9(2)
C21 C16 C17 C18 -0.2(3)
C21 C16 C17 C24 -179.7(2)
C23 C19 C20 C21 -179.0(2)
C24 C17 C18 C19 -179.5(2)
C27 N26 C30 C29 -3.4(3)
C27 N26 C31 C32 11.0(4)
C27 N26 C31 C36 -170.9(2)
C27 N28 C29 C30 -3.9(3)
C27 N28 C41 C42 -81.7(3)
C27 N28 C41 C46 93.1(3)
C29 N28 C27 Fe25 179.77(18)
C29 N28 C27 N26 1.9(3)
C29 N28 C41 C42 87.1(3)
C29 N28 C41 C46 -98.0(3)
C30 N26 C27 Fe25 -176.87(16)
C30 N26 C27 N28 1.1(3)
C30 N26 C31 C32 -166.7(2)
C30 N26 C31 C36 11.4(3)
C31 N26 C27 Fe25 5.3(3)
C31 N26 C27 N28 -176.7(2)
C31 N26 C30 C29 174.5(2)
C31 C32 C33 C34 2.5(4)
C32 C31 C36 C35 0.5(3)
C32 C33 C34 C35 -1.5(4)
C33 C34 C35 N38 -179.3(2)
C33 C34 C35 C36 0.0(4)
C34 C35 C36 C31 0.5(4)
C36 C31 C32 O37 178.1(2)
C36 C31 C32 C33 -1.9(3)
C41 N28 C27 Fe25 -10.2(3)
C41 N28 C27 N26 172.0(2)
C41 N28 C29 C30 -173.4(2)
C41 C42 C43 C44 0.9(3)
C42 C41 C46 C45 3.0(3)
C42 C41 C46 C47 -177.9(2)
C42 C43 C44 C45 1.6(4)
C42 C43 C44 C48 -176.8(2)
C43 C44 C45 C46 -1.8(4)
C44 C45 C46 C41 -0.4(4)
C44 C45 C46 C47 -179.6(2)
C46 C41 C42 C43 -3.2(3)
C46 C41 C42 C49 177.0(2)
C48 C44 C45 C46 176.5(2)
C49 C42 C43 C44 -179.4(2)
